data_1577403
loop_
_publ_author_name
'Wang, Haiwen'
'Bhaduri, Nilanjan'
'Greaney, Michael F.'

_publ_section_title
;
 Trifluoromethylation of pyridines through skeletal rearrangement
;
_journal_name_full 'Chemical Science'
_journal_paper_doi 10.1039/D6SC04438G
_journal_year 2026
_chemical_formula_moiety 'C13 H7 Br F3 N O'
_chemical_formula_sum 'C13 H7 Br F3 N O'
_chemical_formula_weight 330.11
_space_group_crystal_system monoclinic
_space_group_IT_number 14
_space_group_name_Hall '-P 2ybc'
_space_group_name_H-M_alt 'P 1 21/c 1'
_atom_sites_solution_hydrogens geom
_atom_sites_solution_primary dual
_audit_creation_date 2025-07-23
_audit_creation_method
;
Olex2 1.5
(compiled 2025.07.13 svn.rb7424aed for OlexSys, GUI svn.r7308)
;
_audit_update_record
;
2025-07-24 deposited with the CCDC.	2026-06-08 downloaded from the CCDC.
;
_cell_angle_alpha 90
_cell_angle_beta 105.133(3)
_cell_angle_gamma 90
_cell_formula_units_Z 4
_cell_length_a 9.7276(3)
_cell_length_b 7.63087(19)
_cell_length_c 16.6784(5)
_cell_measurement_reflns_used 3864
_cell_measurement_temperature 99.97(10)
_cell_measurement_theta_max 74.7560
_cell_measurement_theta_min 4.7020
_cell_volume 1195.11(6)
_computing_cell_refinement 'CrysAlisPro 1.171.43.112a (Rigaku OD, 2024)'
_computing_data_collection 'CrysAlisPro system (CCD 44.117a 64-bit (release 07-07-2025))'
_computing_data_reduction 'CrysAlisPro 1.171.43.112a (Rigaku OD, 2024)'
_computing_molecular_graphics 'Olex2 1.5 (Dolomanov et al., 2009)'
_computing_publication_material 'Olex2 1.5 (Dolomanov et al., 2009)'
_computing_structure_refinement 'SHELXL 2019/3 (Sheldrick, 2015)'
_computing_structure_solution 'SHELXT  (Sheldrick, 2015)'
_diffrn_ambient_environment N~2~
_diffrn_ambient_temperature 99.97(10)
_diffrn_detector 'Hybrid Pixel Array Detector'
_diffrn_detector_area_resol_mean 10.0000
_diffrn_detector_type HyPix
_diffrn_measured_fraction_theta_full 0.994
_diffrn_measured_fraction_theta_max 0.947
_diffrn_measurement_details
;
List of Runs (angles in degrees, time in seconds):

  # Type    Start    End  Width  t~exp~   \w     \q     \k     \f   Frames
#--------------------------------------------------------------------------
  1  \w   -120.00 -41.00   0.50    0.05    --  -46.62 -22.00 -63.00  158
  2  \w   -172.00-102.00   0.50    0.07    -- -109.00 -15.00   0.00  140
  3  \w   -126.00-101.00   0.50    0.07    -- -109.00 -22.00 -63.00   50
  4  \w    -26.00  11.00   0.50    0.05    --  -46.62  38.00-120.00   74
  5  \w    -79.00 -54.00   0.50    0.07    -- -109.00 125.00-150.00   50
  6  \w   -112.00 -86.00   0.50    0.07    -- -109.00 125.00-150.00   52
  7  \w    -64.00 -39.00   0.50    0.07    -- -109.00  61.00 -30.00   50
  8  \w    -22.00   3.00   0.50    0.05    --  -46.62  22.00 102.00   50
  9  \w     46.00  71.00   0.50    0.05    --   46.62  22.00 102.00   50
 10  \w     72.00 120.00   0.50    0.05    --   46.62  22.00 102.00   96
 11  \w     91.00 175.00   0.50    0.07    --  107.75  61.00  30.00  168
 12  \w    101.00 169.00   0.50    0.07    --  107.75  22.00 102.00  136
 13  \w     59.00 108.00   0.50    0.07    --  107.75 -77.00 120.00   98
 14  \w     36.00  69.00   0.50    0.07    --  107.75 -61.00  90.00   66
 15  \w     39.00  69.00   0.50    0.07    --  107.75 -61.00  30.00   60
 16  \w     44.00  70.00   0.50    0.07    --  107.75 -61.00 150.00   52
 17  \w     44.00  70.00   0.50    0.07    --  107.75 -61.00 -30.00   52
 18  \w     46.00  71.00   0.50    0.07    --  107.75 -61.00 -60.00   50
 19  \w     36.00  70.00   0.50    0.07    --  107.75 -61.00 -90.00   68
 20  \w     46.00  72.00   0.50    0.07    --  107.75 -61.00-150.00   52
 21  \w     36.00  72.00   0.50    0.07    --  107.75 -61.00-180.00   72
 22  \w     -4.00  43.00   0.50    0.05    --   46.62 -38.00-180.00   94
 23  \w    -25.00   0.00   0.50    0.05    --   46.62 -22.00 -63.00   50
 24  \w    -28.00  20.00   0.50    0.05    --   46.62 -19.00 150.00   96
;
_diffrn_measurement_device 'four-circle diffractometer'
_diffrn_measurement_device_type 'ROD, Synergy Custom DW system, HyPix'
_diffrn_measurement_method '\w scans'
_diffrn_orient_matrix_type 'CrysAlisPro convention (1999,Acta A55,543-557)'
_diffrn_orient_matrix_UB_11 0.0211265000
_diffrn_orient_matrix_UB_12 0.0550671000
_diffrn_orient_matrix_UB_13 0.0912763000
_diffrn_orient_matrix_UB_21 -0.1624163000
_diffrn_orient_matrix_UB_22 0.0189731000
_diffrn_orient_matrix_UB_23 -0.0148528000
_diffrn_orient_matrix_UB_31 -0.0102558000
_diffrn_orient_matrix_UB_32 -0.1932093000
_diffrn_orient_matrix_UB_33 0.0245666000
_diffrn_radiation_monochromator mirror
_diffrn_radiation_probe x-ray
_diffrn_radiation_type 'Cu K\a'
_diffrn_radiation_wavelength 1.54184
_diffrn_reflns_av_R_equivalents 0.0493
_diffrn_reflns_av_unetI/netI 0.0529
_diffrn_reflns_Laue_measured_fraction_full 0.994
_diffrn_reflns_Laue_measured_fraction_max 0.947
_diffrn_reflns_limit_h_max 12
_diffrn_reflns_limit_h_min -11
_diffrn_reflns_limit_k_max 4
_diffrn_reflns_limit_k_min -9
_diffrn_reflns_limit_l_max 20
_diffrn_reflns_limit_l_min -20
_diffrn_reflns_number 6849
_diffrn_reflns_point_group_measured_fraction_full 0.994
_diffrn_reflns_point_group_measured_fraction_max 0.947
_diffrn_reflns_theta_full 67.684
_diffrn_reflns_theta_max 78.071
_diffrn_reflns_theta_min 4.709
_diffrn_source 'Rotating-anode X-ray tube'
_diffrn_source_type 'Rigaku (Cu) X-ray Source'
_exptl_absorpt_coefficient_mu 5.002
_exptl_absorpt_correction_T_max 1.000
_exptl_absorpt_correction_T_min 0.571
_exptl_absorpt_correction_type gaussian
_exptl_absorpt_process_details
;
CrysAlisPro 1.171.43.112a (Rigaku Oxford Diffraction, 2024)
Numerical absorption correction based on gaussian integration over
a multifaceted crystal model
Empirical absorption correction using spherical harmonics,
implemented in SCALE3 ABSPACK scaling algorithm.
;
_exptl_crystal_colour colourless
_exptl_crystal_colour_primary colourless
_exptl_crystal_density_diffrn 1.835
_exptl_crystal_description plate
_exptl_crystal_F_000 648
_exptl_crystal_size_max 0.214
_exptl_crystal_size_mid 0.061
_exptl_crystal_size_min 0.026
_refine_diff_density_max 0.891
_refine_diff_density_min -1.265
_refine_diff_density_rms 0.112
_refine_ls_extinction_method none
_refine_ls_goodness_of_fit_ref 1.081
_refine_ls_hydrogen_treatment constr
_refine_ls_matrix_type full
_refine_ls_number_parameters 172
_refine_ls_number_reflns 2423
_refine_ls_number_restraints 0
_refine_ls_restrained_S_all 1.081
_refine_ls_R_factor_all 0.0505
_refine_ls_R_factor_gt 0.0430
_refine_ls_shift/su_max 0.000
_refine_ls_shift/su_mean 0.000
_refine_ls_structure_factor_coef Fsqd
_refine_ls_weighting_details 'w=1/[\s^2^(Fo^2^)+(0.0651P)^2^+0.9228P] where P=(Fo^2^+2Fc^2^)/3'
_refine_ls_weighting_scheme calc
_refine_ls_wR_factor_gt 0.1153
_refine_ls_wR_factor_ref 0.1198
_reflns_Friedel_coverage 0.000
_reflns_number_gt 2057
_reflns_number_total 2423
_reflns_threshold_expression 'I > 2\s(I)'
_cod_data_source_file d6sc04438g2.cif
_cod_data_source_block s6736r
_cod_original_cell_volume 1195.10(6)
_cod_database_code 1577403
_shelx_shelxl_version_number 2019/3
_chemical_oxdiff_formula C13H7BrF3NO
_shelx_space_group_comment
;
The symmetry employed for this shelxl refinement is uniquely defined
by the following loop, which should always be used as a source of
symmetry information in preference to the above space-group names.
They are only intended as comments.
;
_olex2_refinement_description
;
1. Fixed Uiso
 At 1.2 times of:
  All C(H) groups
2.a Aromatic/amide H refined with riding coordinates:
 C9(H9), C3(H3), C13(H13), C10(H10), C1(H1), C12(H12), C11(H11)
;
_olex2_submission_special_instructions 'No special instructions were received'
_oxdiff_exptl_absorpt_empirical_details
;
Empirical correction (ABSPACK) includes:
- Absorption correction using spherical harmonics
- Frame scaling
;
_oxdiff_exptl_absorpt_empirical_full_max 1.619
_oxdiff_exptl_absorpt_empirical_full_min 0.748

loop_
_space_group_symop_operation_xyz
'x, y, z'
'-x, y+1/2, -z+1/2'
'-x, -y, -z'
'x, -y-1/2, z-1/2'

loop_
_atom_site_label
_atom_site_type_symbol
_atom_site_fract_x
_atom_site_fract_y
_atom_site_fract_z
_atom_site_U_iso_or_equiv
_atom_site_adp_type
_atom_site_occupancy
_atom_site_site_symmetry_order
_atom_site_calc_flag
_atom_site_refinement_flags_posn
_atom_site_refinement_flags_adp
_atom_site_refinement_flags_occupancy
_atom_site_disorder_assembly
_atom_site_disorder_group
Br1 Br 0.78135(4) 0.55409(5) 0.56213(2) 0.02834(17) Uani 1 1 d . . . . .
F2 F 0.2218(2) 0.9208(3) 0.67344(13) 0.0316(5) Uani 1 1 d . . . . .
F1 F 0.2192(3) 1.0491(3) 0.55847(14) 0.0363(6) Uani 1 1 d . . . . .
F3 F 0.1192(2) 0.7984(3) 0.55688(14) 0.0380(5) Uani 1 1 d . . . . .
O1 O 0.4963(3) 0.7350(4) 0.80540(15) 0.0340(6) Uani 1 1 d . . . . .
N1 N 0.4077(3) 0.8299(4) 0.52387(16) 0.0240(6) Uani 1 1 d . . . . .
C2 C 0.6130(4) 0.6552(5) 0.5781(2) 0.0230(7) Uani 1 1 d . . . . .
C9 C 0.2207(4) 0.4603(4) 0.6805(2) 0.0251(7) Uani 1 1 d . . . . .
H9 H 0.249649 0.460788 0.630344 0.030 Uiso 1 1 calc R U . . .
C8 C 0.2912(4) 0.5654(4) 0.7467(2) 0.0230(7) Uani 1 1 d . . . . .
C3 C 0.5771(4) 0.6317(4) 0.6520(2) 0.0238(7) Uani 1 1 d . . . . .
H3 H 0.637783 0.567603 0.696187 0.029 Uiso 1 1 calc R U . . .
C4 C 0.4508(4) 0.7035(4) 0.66071(19) 0.0225(7) Uani 1 1 d . . . . .
C13 C 0.2484(4) 0.5638(5) 0.8214(2) 0.0246(7) Uani 1 1 d . . . . .
H13 H 0.296674 0.634202 0.867113 0.029 Uiso 1 1 calc R U . . .
C10 C 0.1085(4) 0.3552(5) 0.6875(2) 0.0271(7) Uani 1 1 d . . . . .
H10 H 0.060813 0.283414 0.642206 0.033 Uiso 1 1 calc R U . . .
C1 C 0.5262(4) 0.7542(5) 0.5151(2) 0.0267(7) Uani 1 1 d . . . . .
H1 H 0.552093 0.768313 0.464337 0.032 Uiso 1 1 calc R U . . .
C7 C 0.4151(4) 0.6734(5) 0.7434(2) 0.0244(7) Uani 1 1 d . . . . .
C6 C 0.2331(4) 0.8933(5) 0.5955(2) 0.0267(7) Uani 1 1 d . . . . .
C5 C 0.3708(4) 0.8039(4) 0.5949(2) 0.0231(7) Uani 1 1 d . . . . .
C12 C 0.1358(4) 0.4590(5) 0.8274(2) 0.0283(8) Uani 1 1 d . . . . .
H12 H 0.106017 0.458109 0.877348 0.034 Uiso 1 1 calc R U . . .
C11 C 0.0656(4) 0.3546(5) 0.7608(2) 0.0279(8) Uani 1 1 d . . . . .
H11 H -0.011749 0.282784 0.765424 0.033 Uiso 1 1 calc R U . . .

loop_
_atom_site_aniso_label
_atom_site_aniso_U_11
_atom_site_aniso_U_22
_atom_site_aniso_U_33
_atom_site_aniso_U_23
_atom_site_aniso_U_13
_atom_site_aniso_U_12
Br1 0.0306(2) 0.0319(3) 0.0249(2) -0.00298(14) 0.01148(16) 0.00207(16)
F2 0.0384(12) 0.0385(12) 0.0214(10) -0.0004(9) 0.0141(9) 0.0045(10)
F1 0.0444(14) 0.0342(13) 0.0341(12) 0.0127(9) 0.0174(10) 0.0109(10)
F3 0.0293(11) 0.0448(13) 0.0386(12) -0.0078(11) 0.0063(9) 0.0001(10)
O1 0.0363(14) 0.0489(16) 0.0173(12) -0.0060(11) 0.0078(10) -0.0146(13)
N1 0.0294(14) 0.0276(15) 0.0159(13) 0.0001(12) 0.0075(11) -0.0019(13)
C2 0.0275(16) 0.0236(16) 0.0198(15) -0.0048(13) 0.0096(13) -0.0008(14)
C9 0.0307(18) 0.0253(18) 0.0204(16) 0.0010(13) 0.0087(14) 0.0033(15)
C8 0.0294(17) 0.0254(17) 0.0159(15) 0.0001(13) 0.0087(13) 0.0023(14)
C3 0.0310(17) 0.0219(16) 0.0178(15) 0.0016(13) 0.0050(13) -0.0031(14)
C4 0.0274(16) 0.0246(17) 0.0165(15) -0.0021(13) 0.0073(12) -0.0030(14)
C13 0.0300(17) 0.0308(18) 0.0149(15) 0.0012(13) 0.0095(13) 0.0026(15)
C10 0.0283(17) 0.0271(18) 0.0255(17) -0.0013(14) 0.0062(13) 0.0008(15)
C1 0.0344(18) 0.0300(18) 0.0178(15) -0.0006(14) 0.0103(14) -0.0049(16)
C7 0.0309(17) 0.0259(17) 0.0188(16) -0.0004(14) 0.0107(13) -0.0012(15)
C6 0.0315(18) 0.0295(18) 0.0196(16) 0.0030(14) 0.0074(14) -0.0008(15)
C5 0.0292(16) 0.0251(17) 0.0161(14) -0.0017(13) 0.0079(12) -0.0049(14)
C12 0.0344(19) 0.0299(19) 0.0229(17) 0.0063(14) 0.0114(14) 0.0056(15)
C11 0.0281(17) 0.0285(19) 0.0289(18) 0.0029(15) 0.0108(14) -0.0024(15)

loop_
_atom_type_symbol
_atom_type_description
_atom_type_scat_dispersion_real
_atom_type_scat_dispersion_imag
_atom_type_scat_source
C C 0.0181 0.0091 'International Tables Vol C Tables 4.2.6.8 and 6.1.1.4'
H H 0.0000 0.0000 'International Tables Vol C Tables 4.2.6.8 and 6.1.1.4'
Br Br -0.6763 1.2805 'International Tables Vol C Tables 4.2.6.8 and 6.1.1.4'
F F 0.0727 0.0534 'International Tables Vol C Tables 4.2.6.8 and 6.1.1.4'
N N 0.0311 0.0180 'International Tables Vol C Tables 4.2.6.8 and 6.1.1.4'
O O 0.0492 0.0322 'International Tables Vol C Tables 4.2.6.8 and 6.1.1.4'

loop_
_exptl_crystal_face_index_h
_exptl_crystal_face_index_k
_exptl_crystal_face_index_l
_exptl_crystal_face_perp_dist
-6 0 -1 0.0175
6 0 1 0.0085
1 5 -3 0.0787
2 0 -11 0.0307
-2 0 11 0.0307
-1 -4 5 0.0891
3 0 7 0.0178

loop_
_geom_angle_atom_site_label_1
_geom_angle_atom_site_label_2
_geom_angle_atom_site_label_3
_geom_angle
_geom_angle_site_symmetry_1
_geom_angle_site_symmetry_3
_geom_angle_publ_flag
C1 N1 C5 118.2(3) . . ?
C3 C2 Br1 120.2(3) . . ?
C3 C2 C1 120.2(3) . . ?
C1 C2 Br1 119.6(3) . . ?
C8 C9 H9 119.9 . . ?
C10 C9 H9 119.9 . . ?
C10 C9 C8 120.3(3) . . ?
C9 C8 C13 119.8(3) . . ?
C9 C8 C7 122.1(3) . . ?
C13 C8 C7 118.0(3) . . ?
C2 C3 H3 120.7 . . ?
C2 C3 C4 118.7(3) . . ?
C4 C3 H3 120.7 . . ?
C3 C4 C7 116.9(3) . . ?
C3 C4 C5 117.5(3) . . ?
C5 C4 C7 125.6(3) . . ?
C8 C13 H13 120.3 . . ?
C12 C13 C8 119.4(3) . . ?
C12 C13 H13 120.3 . . ?
C9 C10 H10 120.0 . . ?
C9 C10 C11 120.0(3) . . ?
C11 C10 H10 120.0 . . ?
N1 C1 C2 121.7(3) . . ?
N1 C1 H1 119.1 . . ?
C2 C1 H1 119.1 . . ?
O1 C7 C8 122.6(3) . . ?
O1 C7 C4 117.4(3) . . ?
C8 C7 C4 120.0(3) . . ?
F2 C6 C5 111.9(3) . . ?
F1 C6 F2 106.5(3) . . ?
F1 C6 F3 106.8(3) . . ?
F1 C6 C5 112.7(3) . . ?
F3 C6 F2 106.3(3) . . ?
F3 C6 C5 112.2(3) . . ?
N1 C5 C4 123.6(3) . . ?
N1 C5 C6 112.5(3) . . ?
C4 C5 C6 123.9(3) . . ?
C13 C12 H12 119.8 . . ?
C13 C12 C11 120.4(3) . . ?
C11 C12 H12 119.8 . . ?
C10 C11 C12 120.1(3) . . ?
C10 C11 H11 119.9 . . ?
C12 C11 H11 119.9 . . ?

loop_
_geom_bond_atom_site_label_1
_geom_bond_atom_site_label_2
_geom_bond_distance
_geom_bond_site_symmetry_2
_geom_bond_publ_flag
Br1 C2 1.891(3) . ?
F2 C6 1.350(4) . ?
F1 C6 1.330(4) . ?
F3 C6 1.339(4) . ?
O1 C7 1.220(4) . ?
N1 C1 1.332(5) . ?
N1 C5 1.340(4) . ?
C2 C3 1.378(5) . ?
C2 C1 1.387(5) . ?
C9 H9 0.9500 . ?
C9 C8 1.391(5) . ?
C9 C10 1.383(5) . ?
C8 C13 1.414(4) . ?
C8 C7 1.473(5) . ?
C3 H3 0.9500 . ?
C3 C4 1.388(5) . ?
C4 C7 1.524(4) . ?
C4 C5 1.396(5) . ?
C13 H13 0.9500 . ?
C13 C12 1.381(5) . ?
C10 H10 0.9500 . ?
C10 C11 1.392(5) . ?
C1 H1 0.9500 . ?
C6 C5 1.505(5) . ?
C12 H12 0.9500 . ?
C12 C11 1.393(5) . ?
C11 H11 0.9500 . ?

loop_
_geom_torsion_atom_site_label_1
_geom_torsion_atom_site_label_2
_geom_torsion_atom_site_label_3
_geom_torsion_atom_site_label_4
_geom_torsion
_geom_torsion_site_symmetry_1
_geom_torsion_site_symmetry_2
_geom_torsion_site_symmetry_3
_geom_torsion_site_symmetry_4
_geom_torsion_publ_flag
Br1 C2 C3 C4 -178.2(3) . . . . ?
Br1 C2 C1 N1 -179.1(3) . . . . ?
F2 C6 C5 N1 -158.0(3) . . . . ?
F2 C6 C5 C4 22.6(5) . . . . ?
F1 C6 C5 N1 -37.9(4) . . . . ?
F1 C6 C5 C4 142.6(3) . . . . ?
F3 C6 C5 N1 82.6(4) . . . . ?
F3 C6 C5 C4 -96.8(4) . . . . ?
C2 C3 C4 C7 179.7(3) . . . . ?
C2 C3 C4 C5 -3.4(5) . . . . ?
C9 C8 C13 C12 -0.7(5) . . . . ?
C9 C8 C7 O1 -163.5(4) . . . . ?
C9 C8 C7 C4 13.1(5) . . . . ?
C9 C10 C11 C12 -0.3(5) . . . . ?
C8 C9 C10 C11 0.2(5) . . . . ?
C8 C13 C12 C11 0.5(5) . . . . ?
C3 C2 C1 N1 0.5(5) . . . . ?
C3 C4 C7 O1 62.8(4) . . . . ?
C3 C4 C7 C8 -113.9(4) . . . . ?
C3 C4 C5 N1 1.9(5) . . . . ?
C3 C4 C5 C6 -178.7(3) . . . . ?
C13 C8 C7 O1 13.4(5) . . . . ?
C13 C8 C7 C4 -170.0(3) . . . . ?
C13 C12 C11 C10 0.0(5) . . . . ?
C10 C9 C8 C13 0.3(5) . . . . ?
C10 C9 C8 C7 177.2(3) . . . . ?
C1 N1 C5 C4 0.8(5) . . . . ?
C1 N1 C5 C6 -178.6(3) . . . . ?
C1 C2 C3 C4 2.3(5) . . . . ?
C7 C8 C13 C12 -177.7(3) . . . . ?
C7 C4 C5 N1 178.5(3) . . . . ?
C7 C4 C5 C6 -2.1(5) . . . . ?
C5 N1 C1 C2 -2.0(5) . . . . ?
C5 C4 C7 O1 -113.8(4) . . . . ?
C5 C4 C7 C8 69.4(5) . . . . ?

loop_
_exptl_oxdiff_crystal_face_indexfrac_h
_exptl_oxdiff_crystal_face_indexfrac_k
_exptl_oxdiff_crystal_face_indexfrac_l
_exptl_oxdiff_crystal_face_x
_exptl_oxdiff_crystal_face_y
_exptl_oxdiff_crystal_face_z
-5.9952 -0.0631 -0.5857 -0.1836 0.9812 0.0593
5.9952 0.0631 0.5857 0.1836 -0.9812 -0.0593
0.9209 4.7317 -3.1040 -0.0033 -0.0137 -0.9999
2.0944 0.2395 -10.7808 -0.9266 -0.1755 -0.3326
-2.0944 -0.2395 10.7808 0.9266 0.1755 0.3326
-1.1370 -4.4821 4.5385 0.1434 0.0322 0.9891
3.0000 0.0000 7.0000 0.7023 -0.5912 0.1412
